data_7017988
loop_
_publ_author_name
'Zheng, Xiao-Dan'
'Zhang, Mei'
'Jiang, Long'
'Lu, Tong-Bu'

_publ_section_title
;
 A pair of 3D homochiral metal-organic frameworks: spontaneous resolution,
 single-crystal-to-single-crystal transformation and selective adsorption
 properties.
;
_journal_issue 6
_journal_name_full 'Dalton transactions (Cambridge, England : 2003)'
_journal_page_first 1786
_journal_page_last 1791
_journal_paper_doi 10.1039/c1dt11825k
_journal_volume 41
_journal_year 2012
_chemical_absolute_configuration ad
_chemical_formula_sum 'C48 H94 Eu N11 O35'
_chemical_formula_weight 1537.30
_chemical_name_systematic
;
?
;
_space_group_IT_number 4
_symmetry_cell_setting monoclinic
_symmetry_space_group_name_Hall 'P 2yb'
_symmetry_space_group_name_H-M 'P 1 21 1'
_atom_sites_solution_hydrogens geom
_atom_sites_solution_primary direct
_atom_sites_solution_secondary difmap
_audit_creation_method SHELXL-97
_cell_angle_alpha 90.00
_cell_angle_beta 90.351(4)
_cell_angle_gamma 90.00
_cell_formula_units_Z 2
_cell_length_a 12.139(2)
_cell_length_b 21.571(4)
_cell_length_c 12.611(2)
_cell_measurement_temperature 123(2)
_cell_volume 3302.1(10)
_computing_structure_refinement 'SHELXL-97 (Sheldrick, 1997)'
_computing_structure_solution 'SHELXS-97 (Sheldrick, 1990)'
_diffrn_ambient_temperature 123(2)
_diffrn_measured_fraction_theta_full 0.989
_diffrn_measured_fraction_theta_max 0.989
_diffrn_measurement_device_type 'Rigaku RAXIS-RAPID Imaging Plate'
_diffrn_measurement_method \W
_diffrn_radiation_monochromator graphite
_diffrn_radiation_source 'fine-focus sealed tube'
_diffrn_radiation_type MoK\a
_diffrn_radiation_wavelength 0.71073
_diffrn_reflns_av_R_equivalents 0.0392
_diffrn_reflns_av_sigmaI/netI 0.0681
_diffrn_reflns_limit_h_max 15
_diffrn_reflns_limit_h_min -14
_diffrn_reflns_limit_k_max 27
_diffrn_reflns_limit_k_min -25
_diffrn_reflns_limit_l_max 16
_diffrn_reflns_limit_l_min -16
_diffrn_reflns_number 27555
_diffrn_reflns_theta_full 27.48
_diffrn_reflns_theta_max 27.48
_diffrn_reflns_theta_min 2.99
_exptl_absorpt_coefficient_mu 1.052
_exptl_absorpt_correction_T_max 0.7502
_exptl_absorpt_correction_T_min 0.7163
_exptl_absorpt_correction_type multi-scan
_exptl_absorpt_process_details 'Higashi,T. (1995)'
_exptl_crystal_colour colorless
_exptl_crystal_density_diffrn 1.546
_exptl_crystal_density_method 'not measured'
_exptl_crystal_description block
_exptl_crystal_F_000 1604
_exptl_crystal_size_max 0.34
_exptl_crystal_size_mid 0.31
_exptl_crystal_size_min 0.29
_refine_diff_density_max 1.209
_refine_diff_density_min -0.706
_refine_diff_density_rms 0.148
_refine_ls_abs_structure_details 'Flack H D (1983), Acta Cryst. A39, 876-881'
_refine_ls_abs_structure_Flack 0.022(11)
_refine_ls_extinction_method none
_refine_ls_goodness_of_fit_ref 1.081
_refine_ls_hydrogen_treatment constr
_refine_ls_matrix_type full
_refine_ls_number_parameters 892
_refine_ls_number_reflns 13642
_refine_ls_number_restraints 171
_refine_ls_restrained_S_all 1.115
_refine_ls_R_factor_all 0.0527
_refine_ls_R_factor_gt 0.0468
_refine_ls_shift/su_max 0.002
_refine_ls_shift/su_mean 0.000
_refine_ls_structure_factor_coef Fsqd
_refine_ls_weighting_details 'calc w=1/[\s^2^(Fo^2^)+(0.0738P)^2^+2.1363P] where P=(Fo^2^+2Fc^2^)/3'
_refine_ls_weighting_scheme calc
_refine_ls_wR_factor_gt 0.1261
_refine_ls_wR_factor_ref 0.1340
_reflns_number_gt 12437
_reflns_number_total 13642
_reflns_threshold_expression >2sigma(I)
_cod_data_source_file c1dt11825k.txt
_cod_data_source_block 1a
_cod_depositor_comments
;
The following automatic conversions were performed:

'_symmetry_cell_setting' value 'Monoclinic' changed to 'monoclinic'
according to /home/saulius/struct/CIF-dictionaries/cif_core.dic
dictionary named 'cif_core.dic' version 2.4.1 from 2010-06-29.

Automatic conversion script
Id: cif_fix_values 1715 2011-07-08 13:25:40Z adriana 
;
_cod_original_cell_volume 3302.3(10)
_cod_original_sg_symbol_H-M P2(1)
_cod_database_code 7017988

loop_
_symmetry_equiv_pos_as_xyz
'x, y, z'
'-x, y+1/2, -z'

loop_
_atom_site_label
_atom_site_type_symbol
_atom_site_fract_x
_atom_site_fract_y
_atom_site_fract_z
_atom_site_U_iso_or_equiv
_atom_site_adp_type
_atom_site_occupancy
_atom_site_symmetry_multiplicity
_atom_site_calc_flag
_atom_site_refinement_flags
C1 C 0.3536(5) 0.3862(3) 0.3490(5) 0.0330(13) Uani 1 1 d .
H1A H 0.3567 0.4314 0.3627 0.040 Uiso 1 1 calc R
H1B H 0.3764 0.3643 0.4145 0.040 Uiso 1 1 calc R
C2 C 0.4287(5) 0.3701(3) 0.2614(5) 0.0360(14) Uani 1 1 d .
H2A H 0.4074 0.3934 0.1969 0.043 Uiso 1 1 calc R
H2B H 0.4225 0.3252 0.2456 0.043 Uiso 1 1 calc R
C3 C 0.2106(5) 0.3044(3) 0.3546(5) 0.0276(12) Uani 1 1 d .
H3A H 0.1680 0.3063 0.4212 0.033 Uiso 1 1 calc R
H3B H 0.2787 0.2804 0.3680 0.033 Uiso 1 1 calc R
C4 C 0.1428(5) 0.2735(3) 0.2685(5) 0.0294(12) Uani 1 1 d .
H4A H 0.1883 0.2686 0.2042 0.035 Uiso 1 1 calc R
H4B H 0.0793 0.3003 0.2501 0.035 Uiso 1 1 calc R
C5 C 0.1573(5) 0.4134(3) 0.3465(5) 0.0290(12) Uani 1 1 d .
H5A H 0.1797 0.4351 0.4123 0.035 Uiso 1 1 calc R
H5B H 0.0854 0.3931 0.3589 0.035 Uiso 1 1 calc R
C6 C 0.1472(6) 0.4593(3) 0.2563(5) 0.0391(16) Uani 1 1 d .
H6A H 0.1288 0.4372 0.1897 0.047 Uiso 1 1 calc R
H6B H 0.2183 0.4810 0.2463 0.047 Uiso 1 1 calc R
C7 C 0.2613(4) 0.3055(2) 0.6497(4) 0.0205(10) Uani 1 1 d .
H7A H 0.3029 0.3029 0.5826 0.025 Uiso 1 1 calc R
H7B H 0.1893 0.2848 0.6392 0.025 Uiso 1 1 calc R
C8 C 0.3255(5) 0.2733(2) 0.7383(4) 0.0231(11) Uani 1 1 d .
H8A H 0.3975 0.2942 0.7480 0.028 Uiso 1 1 calc R
H8B H 0.2842 0.2771 0.8055 0.028 Uiso 1 1 calc R
C9 C 0.1338(4) 0.3931(3) 0.6550(5) 0.0230(11) Uani 1 1 d .
H9A H 0.1056 0.3734 0.5893 0.028 Uiso 1 1 calc R
H9B H 0.1353 0.4385 0.6442 0.028 Uiso 1 1 calc R
C10 C 0.0599(5) 0.3772(3) 0.7468(5) 0.0327(14) Uani 1 1 d .
H10A H 0.0582 0.3316 0.7555 0.039 Uiso 1 1 calc R
H10B H 0.0918 0.3952 0.8125 0.039 Uiso 1 1 calc R
C11 C 0.3317(4) 0.4122(2) 0.6465(4) 0.0201(10) Uani 1 1 d .
H11A H 0.3101 0.4340 0.5806 0.024 Uiso 1 1 calc R
H11B H 0.3997 0.3884 0.6325 0.024 Uiso 1 1 calc R
C12 C 0.3525(5) 0.4590(2) 0.7349(4) 0.0209(10) Uani 1 1 d .
H12A H 0.2836 0.4820 0.7492 0.025 Uiso 1 1 calc R
H12B H 0.3738 0.4367 0.8005 0.025 Uiso 1 1 calc R
C13 C 0.6143(6) 0.3288(3) 0.3167(6) 0.0409(16) Uani 1 1 d .
H13A H 0.6916 0.3411 0.3308 0.049 Uiso 1 1 calc R
H13B H 0.6138 0.3012 0.2540 0.049 Uiso 1 1 calc R
C14 C 0.5717(5) 0.2935(3) 0.4107(5) 0.0309(13) Uani 1 1 d .
C15 C 0.5092(5) 0.2410(3) 0.3984(5) 0.0298(12) Uani 1 1 d .
H15 H 0.4914 0.2268 0.3290 0.036 Uiso 1 1 calc R
C16 C 0.4715(5) 0.2080(3) 0.4857(5) 0.0286(12) Uani 1 1 d .
H16 H 0.4274 0.1721 0.4757 0.034 Uiso 1 1 calc R
C17 C 0.4982(5) 0.2275(3) 0.5866(5) 0.0267(12) Uani 1 1 d .
C18 C 0.5641(5) 0.2812(3) 0.6002(5) 0.0327(13) Uani 1 1 d .
H18 H 0.5836 0.2950 0.6694 0.039 Uiso 1 1 calc R
C19 C 0.5995(5) 0.3132(3) 0.5131(5) 0.0357(14) Uani 1 1 d .
H19 H 0.6435 0.3493 0.5223 0.043 Uiso 1 1 calc R
C20 C 0.4612(6) 0.1916(3) 0.6829(5) 0.0279(14) Uani 1 1 d .
H20A H 0.4675 0.1467 0.6679 0.034 Uiso 1 1 calc R
H20B H 0.5110 0.2012 0.7431 0.034 Uiso 1 1 calc R
C21 C -0.0191(6) 0.2116(3) 0.3266(5) 0.0388(15) Uani 1 1 d .
H21A H -0.0455 0.1685 0.3352 0.047 Uiso 1 1 calc R
H21B H -0.0586 0.2299 0.2653 0.047 Uiso 1 1 calc R
C22 C -0.0474(5) 0.2481(3) 0.4251(5) 0.0306(13) Uani 1 1 d .
C23 C -0.0885(5) 0.3080(3) 0.4168(6) 0.0415(17) Uani 1 1 d .
H23 H -0.0976 0.3266 0.3490 0.050 Uiso 1 1 calc R
C24 C -0.1163(5) 0.3406(3) 0.5076(7) 0.048(2) Uani 1 1 d .
H24 H -0.1428 0.3819 0.5010 0.057 Uiso 1 1 calc R
C25 C -0.1065(5) 0.3147(3) 0.6068(6) 0.0348(14) Uani 1 1 d .
C26 C -0.0658(5) 0.2543(3) 0.6141(5) 0.0327(13) Uani 1 1 d .
H26 H -0.0583 0.2354 0.6818 0.039 Uiso 1 1 calc R
C27 C -0.0361(5) 0.2216(3) 0.5246(5) 0.0310(12) Uani 1 1 d .
H27 H -0.0079 0.1807 0.5313 0.037 Uiso 1 1 calc R
C28 C -0.1376(6) 0.3499(3) 0.7036(7) 0.047(2) Uani 1 1 d .
H28A H -0.1440 0.3206 0.7636 0.056 Uiso 1 1 calc R
H28B H -0.2109 0.3689 0.6920 0.056 Uiso 1 1 calc R
C29 C 0.1028(7) 0.5693(3) 0.3114(7) 0.0407(17) Uani 1 1 d .
H29A H 0.0410 0.5980 0.3258 0.049 Uiso 1 1 calc R
H29B H 0.1440 0.5860 0.2502 0.049 Uiso 1 1 calc R
C30 C 0.1787(5) 0.5683(3) 0.4073(5) 0.0312(13) Uani 1 1 d .
C31 C 0.1367(6) 0.5654(3) 0.5095(6) 0.0392(16) Uani 1 1 d .
H31 H 0.0593 0.5639 0.5201 0.047 Uiso 1 1 calc R
C32 C 0.2076(6) 0.5646(3) 0.5956(6) 0.0362(15) Uani 1 1 d .
H32 H 0.1782 0.5624 0.6651 0.043 Uiso 1 1 calc R
C33 C 0.3207(5) 0.5670(3) 0.5825(5) 0.0283(12) Uani 1 1 d .
C34 C 0.3639(5) 0.5692(3) 0.4789(5) 0.0313(13) Uani 1 1 d .
H34 H 0.4413 0.5700 0.4681 0.038 Uiso 1 1 calc R
C35 C 0.2922(6) 0.5700(3) 0.3936(5) 0.0318(13) Uani 1 1 d .
H35 H 0.3211 0.5718 0.3238 0.038 Uiso 1 1 calc R
C36 C 0.3988(6) 0.5678(3) 0.6760(6) 0.0324(14) Uani 1 1 d .
H36A H 0.3605 0.5861 0.7377 0.039 Uiso 1 1 calc R
H36B H 0.4621 0.5949 0.6591 0.039 Uiso 1 1 calc R
C37 C 0.6063(6) 0.4210(3) 0.2052(6) 0.0390(16) Uani 1 1 d .
H37A H 0.5921 0.4006 0.1362 0.047 Uiso 1 1 calc R
H37B H 0.6868 0.4200 0.2187 0.047 Uiso 1 1 calc R
C38 C 0.5681(5) 0.4876(3) 0.1996(5) 0.0366(14) Uani 1 1 d .
C39 C 0.1257(6) 0.1618(3) 0.2215(5) 0.0393(16) Uani 1 1 d .
H39A H 0.0801 0.1246 0.2354 0.047 Uiso 1 1 calc R
H39B H 0.1056 0.1778 0.1504 0.047 Uiso 1 1 calc R
C40 C 0.2434(7) 0.1439(4) 0.2223(5) 0.0496(19) Uani 1 1 d .
C41 C -0.0212(7) 0.5159(4) 0.1895(7) 0.057(2) Uani 1 1 d U
H41A H 0.0223 0.5222 0.1242 0.068 Uiso 1 1 calc R
H41B H -0.0655 0.5538 0.2015 0.068 Uiso 1 1 calc R
C42 C -0.0983(7) 0.4610(4) 0.1735(7) 0.054(2) Uani 1 1 d U
C43 C 0.3201(5) 0.1657(3) 0.8090(4) 0.0252(11) Uani 1 1 d .
H43A H 0.3568 0.1835 0.8723 0.030 Uiso 1 1 calc R
H43B H 0.3515 0.1240 0.7968 0.030 Uiso 1 1 calc R
C44 C 0.1982(4) 0.1595(2) 0.8306(4) 0.0226(10) Uani 1 1 d .
C45 C -0.0952(8) 0.4321(4) 0.8309(10) 0.085(4) Uani 1 1 d .
H45A H -0.0726 0.4081 0.8943 0.102 Uiso 1 1 calc R
H45B H -0.1767 0.4347 0.8299 0.102 Uiso 1 1 calc R
C46 C -0.0462(7) 0.4973(4) 0.8365(9) 0.069(3) Uani 1 1 d .
C47 C 0.5195(5) 0.5138(3) 0.7974(4) 0.0237(11) Uani 1 1 d .
H47A H 0.4765 0.5241 0.8615 0.028 Uiso 1 1 calc R
H47B H 0.5678 0.5495 0.7816 0.028 Uiso 1 1 calc R
C48 C 0.5911(5) 0.4573(3) 0.8209(4) 0.0238(11) Uani 1 1 d .
Eu1 Eu 0.743075(16) 0.54237(3) -0.003875(14) 0.01751(8) Uani 1 1 d .
N1 N 0.2386(4) 0.3678(2) 0.3189(4) 0.0270(10) Uani 1 1 d .
N2 N 0.5482(5) 0.3857(3) 0.2917(5) 0.0356(15) Uani 1 1 d .
H2C H 0.5470 0.4105 0.3520 0.043 Uiso 1 1 calc R
N3 N 0.1011(5) 0.2104(2) 0.3035(4) 0.0288(11) Uani 1 1 d .
H3C H 0.1382 0.1997 0.3656 0.035 Uiso 1 1 calc R
N4 N 0.0561(6) 0.5069(2) 0.2815(6) 0.052(2) Uani 1 1 d .
H4C H 0.0157 0.4920 0.3386 0.063 Uiso 1 1 calc R
N5 N 0.2444(4) 0.3705(2) 0.6786(4) 0.0204(9) Uani 1 1 d .
N6 N 0.3442(4) 0.2060(2) 0.7144(3) 0.0228(9) Uani 1 1 d .
H6C H 0.2975 0.1944 0.6592 0.027 Uiso 1 1 calc R
N7 N -0.0564(5) 0.4005(3) 0.7338(6) 0.056(2) Uani 1 1 d .
H7C H -0.0565 0.4295 0.6793 0.067 Uiso 1 1 calc R
N8 N 0.4418(4) 0.5043(2) 0.7065(4) 0.0222(10) Uani 1 1 d .
H8C H 0.4812 0.4883 0.6497 0.027 Uiso 1 1 calc R
N9 N 0.6232(6) 0.4740(4) 0.5060(6) 0.0545(17) Uani 1 1 d .
N10 N 0.1920(5) 0.1300(2) 0.5258(4) 0.0391(12) Uani 1 1 d .
N11 N 0.2340(7) 0.3733(5) 0.9973(5) 0.061(2) Uani 1 1 d .
O1 O 0.6227(4) 0.5208(2) 0.1335(4) 0.0463(13) Uani 1 1 d .
O2 O 0.4930(5) 0.5059(3) 0.2551(4) 0.0492(13) Uani 1 1 d .
O3 O 0.3094(5) 0.1698(3) 0.2821(5) 0.085(2) Uani 1 1 d .
O4 O 0.2680(5) 0.1021(3) 0.1548(4) 0.0612(17) Uani 1 1 d .
O5 O -0.0889(6) 0.4144(3) 0.2301(6) 0.074(2) Uani 1 1 d U
O6 O -0.1638(6) 0.4675(3) 0.0956(5) 0.0468(15) Uani 1 1 d U
O7 O 0.1301(4) 0.1870(2) 0.7768(4) 0.0379(11) Uani 1 1 d .
O8 O 0.1777(4) 0.12222(19) 0.9054(4) 0.0250(10) Uani 1 1 d .
O9 O 0.0258(5) 0.5145(3) 0.7782(6) 0.089(3) Uani 1 1 d .
O10 O -0.0863(4) 0.5302(2) 0.9129(4) 0.0541(15) Uani 1 1 d .
O11 O 0.5833(4) 0.4102(2) 0.7655(4) 0.0363(11) Uani 1 1 d .
O12 O 0.6571(4) 0.4644(2) 0.8994(3) 0.0261(9) Uani 1 1 d .
O13 O 0.6510(8) 0.5093(4) 0.5757(6) 0.108(3) Uani 1 1 d .
O14 O 0.6937(4) 0.4526(2) 0.4390(4) 0.0539(13) Uani 1 1 d .
O15 O 0.5306(4) 0.4573(3) 0.5023(4) 0.0517(13) Uani 1 1 d .
O16 O 0.2165(4) 0.1852(2) 0.5174(4) 0.0420(11) Uani 1 1 d .
O17 O 0.1261(4) 0.1065(2) 0.4577(4) 0.0462(12) Uani 1 1 d .
O18 O 0.2313(7) 0.0996(3) 0.5974(5) 0.078(2) Uani 1 1 d .
O19 O 0.1541(9) 0.4076(5) 1.0004(7) 0.116(4) Uani 1 1 d .
O20 O 0.3263(8) 0.3943(4) 0.9973(6) 0.087(3) Uani 1 1 d .
O21 O 0.2210(7) 0.3160(4) 0.9973(4) 0.0755(19) Uani 1 1 d .
O1W O 0.5729(4) 0.6039(2) -0.0108(3) 0.0402(10) Uani 1 1 d U
O2W O 0.3977(4) 0.5953(3) 0.1272(4) 0.0504(13) Uani 1 1 d U
O3W O 0.2934(7) 0.5332(4) 0.9694(6) 0.100(2) Uani 1 1 d U
O4W O 0.7379(6) 0.2008(3) 0.1758(6) 0.0749(19) Uani 1 1 d U
O5W O 0.7291(5) 0.2009(3) 0.8253(5) 0.0624(16) Uani 1 1 d U
O6W O 0.4918(5) 0.6943(3) 0.8654(4) 0.0604(15) Uani 1 1 d U
O7W O 0.1227(7) 0.6099(3) 0.9168(7) 0.095(2) Uani 1 1 d U
O8W O 0.9388(6) 0.1778(4) 0.9088(6) 0.089(2) Uani 1 1 d U
O9W O 0.6621(9) 0.3166(5) 0.9090(8) 0.105(3) Uani 1 1 d U
O10W O 0.8141(10) 0.3177(5) 0.1022(9) 0.123(3) Uani 1 1 d U
O11A O 0.4644(9) 0.2749(5) -0.0269(9) 0.074(3) Uani 0.70 1 d PU
O11B O 0.4853(19) 0.3028(11) 0.0506(18) 0.061(4) Uani 0.30 1 d PU
O12A O 1.0074(18) 0.2733(10) 0.0409(19) 0.079(4) Uani 0.40 1 d PU
O12B O 0.9845(12) 0.2968(7) -0.0388(13) 0.086(3) Uani 0.60 1 d PU
O13A O 0.8990(16) 0.4959(9) 0.3882(14) 0.094(3) Uani 0.50 1 d PU
O13B O 0.9095(17) 0.4896(9) 0.4425(16) 0.093(3) Uani 0.50 1 d PU
O14A O 0.9184(16) 0.4828(9) 0.5100(16) 0.092(3) Uani 0.50 1 d PU
O14B O 0.8381(13) 0.4905(6) 0.6543(12) 0.083(4) Uani 0.50 1 d PU

loop_
_atom_site_aniso_label
_atom_site_aniso_U_11
_atom_site_aniso_U_22
_atom_site_aniso_U_33
_atom_site_aniso_U_23
_atom_site_aniso_U_13
_atom_site_aniso_U_12
C1 0.030(3) 0.035(3) 0.033(3) 0.004(2) 0.000(2) -0.006(3)
C2 0.030(3) 0.035(3) 0.042(4) 0.009(3) 0.002(3) -0.001(3)
C3 0.020(3) 0.033(3) 0.029(3) 0.006(2) -0.002(2) 0.003(2)
C4 0.026(3) 0.029(3) 0.034(3) 0.001(2) 0.000(2) -0.003(2)
C5 0.024(3) 0.027(3) 0.037(3) 0.003(2) 0.000(2) 0.006(2)
C6 0.041(4) 0.034(3) 0.042(4) 0.006(3) -0.018(3) -0.006(3)
C7 0.020(3) 0.014(2) 0.027(3) -0.0015(18) -0.0045(19) -0.0027(19)
C8 0.026(3) 0.019(3) 0.024(3) 0.0015(19) -0.003(2) 0.001(2)
C9 0.013(2) 0.021(3) 0.036(3) -0.003(2) -0.001(2) 0.001(2)
C10 0.024(3) 0.031(3) 0.043(4) -0.012(3) 0.005(3) -0.006(2)
C11 0.017(2) 0.021(3) 0.022(3) -0.0009(18) 0.0019(19) -0.006(2)
C12 0.021(3) 0.021(3) 0.021(3) -0.0001(19) -0.0029(19) -0.004(2)
C13 0.034(4) 0.050(4) 0.040(4) 0.016(3) 0.011(3) 0.003(3)
C14 0.021(3) 0.030(3) 0.042(3) 0.012(2) 0.005(2) 0.002(2)
C15 0.027(3) 0.029(3) 0.033(3) 0.004(2) 0.003(2) 0.011(2)
C16 0.023(3) 0.018(3) 0.044(3) 0.004(2) 0.002(2) 0.007(2)
C17 0.020(3) 0.026(3) 0.034(3) 0.010(2) 0.001(2) 0.008(2)
C18 0.024(3) 0.043(4) 0.032(3) 0.006(2) -0.005(2) -0.001(3)
C19 0.023(3) 0.033(3) 0.052(4) 0.017(3) -0.005(3) -0.006(2)
C20 0.022(3) 0.025(3) 0.036(3) 0.012(2) -0.003(3) 0.009(2)
C21 0.034(4) 0.042(4) 0.040(4) 0.001(3) -0.003(3) -0.010(3)
C22 0.013(3) 0.034(3) 0.045(3) 0.006(2) -0.002(2) -0.011(2)
C23 0.013(3) 0.048(4) 0.064(5) 0.030(3) 0.005(3) 0.006(3)
C24 0.022(3) 0.025(3) 0.097(6) 0.019(3) 0.022(3) 0.013(3)
C25 0.018(3) 0.018(3) 0.069(4) -0.009(3) 0.006(3) -0.005(2)
C26 0.027(3) 0.022(3) 0.049(4) -0.002(2) 0.000(3) 0.002(2)
C27 0.033(3) 0.018(3) 0.043(3) 0.000(2) 0.000(3) -0.003(2)
C28 0.026(4) 0.022(3) 0.092(6) -0.024(3) 0.018(3) -0.011(3)
C29 0.031(4) 0.019(3) 0.072(5) 0.008(3) -0.024(3) 0.005(3)
C30 0.024(3) 0.019(2) 0.051(4) 0.003(2) -0.013(3) -0.001(2)
C31 0.023(3) 0.028(3) 0.067(5) 0.015(3) 0.002(3) 0.008(2)
C32 0.031(3) 0.029(3) 0.049(4) 0.012(2) 0.009(3) 0.010(2)
C33 0.031(3) 0.018(2) 0.036(3) 0.007(2) -0.002(2) -0.003(2)
C34 0.019(3) 0.033(3) 0.042(4) 0.003(2) 0.002(2) -0.009(2)
C35 0.034(3) 0.026(3) 0.034(3) 0.002(2) -0.005(3) -0.008(3)
C36 0.039(4) 0.016(3) 0.042(4) -0.003(2) -0.008(3) -0.005(3)
C37 0.041(4) 0.035(4) 0.042(4) 0.011(3) 0.006(3) -0.015(3)
C38 0.031(3) 0.040(4) 0.039(3) 0.009(3) 0.009(3) -0.001(3)
C39 0.049(4) 0.045(4) 0.024(3) -0.009(3) -0.012(3) 0.002(3)
C40 0.056(5) 0.058(4) 0.034(3) -0.018(3) -0.017(3) 0.025(4)
C41 0.051(4) 0.041(3) 0.077(4) 0.014(3) -0.038(3) 0.000(3)
C42 0.048(4) 0.039(3) 0.074(4) 0.015(3) -0.031(3) -0.004(3)
C43 0.021(3) 0.028(3) 0.026(3) 0.015(2) 0.001(2) 0.002(2)
C44 0.022(3) 0.017(2) 0.029(3) 0.0058(19) -0.001(2) 0.001(2)
C45 0.052(6) 0.056(5) 0.148(10) -0.060(6) 0.066(6) -0.020(4)
C46 0.039(4) 0.045(5) 0.124(8) -0.048(5) 0.037(5) -0.016(4)
C47 0.022(3) 0.025(3) 0.024(3) -0.006(2) -0.006(2) -0.009(2)
C48 0.019(3) 0.026(3) 0.027(3) -0.001(2) 0.001(2) -0.004(2)
Eu1 0.01996(12) 0.01552(12) 0.01704(11) 0.00022(12) -0.00098(7) -0.00284(18)
N1 0.019(2) 0.020(2) 0.042(3) -0.0011(19) 0.0010(19) -0.0007(18)
N2 0.030(3) 0.039(3) 0.038(3) 0.013(2) 0.003(2) -0.008(3)
N3 0.035(3) 0.019(2) 0.033(3) -0.0033(19) 0.002(2) -0.002(2)
N4 0.045(4) 0.015(3) 0.096(5) 0.011(3) -0.053(4) -0.006(2)
N5 0.016(2) 0.013(2) 0.033(2) -0.0021(16) 0.0006(17) -0.0014(16)
N6 0.025(2) 0.024(2) 0.020(2) 0.0056(16) -0.0018(17) 0.0011(18)
N7 0.024(3) 0.037(3) 0.107(6) -0.041(4) 0.029(3) -0.011(3)
N8 0.023(3) 0.017(2) 0.027(2) -0.0007(17) -0.0047(19) -0.0041(19)
N9 0.049(4) 0.064(5) 0.050(4) 0.008(3) 0.013(3) -0.004(3)
N10 0.047(3) 0.028(3) 0.043(3) -0.007(2) -0.002(3) 0.004(2)
N11 0.068(6) 0.071(6) 0.044(4) -0.009(3) -0.011(4) 0.014(4)
O1 0.053(3) 0.037(3) 0.049(3) 0.0099(19) 0.021(2) -0.010(2)
O2 0.046(3) 0.051(3) 0.051(3) 0.006(2) 0.022(2) 0.005(2)
O3 0.063(4) 0.100(5) 0.090(5) -0.071(4) -0.037(3) 0.038(4)
O4 0.064(4) 0.072(4) 0.047(3) -0.041(3) -0.017(3) 0.034(3)
O5 0.075(4) 0.050(3) 0.095(4) 0.030(3) -0.052(3) -0.014(3)
O6 0.043(3) 0.039(3) 0.057(3) 0.016(2) -0.032(2) -0.007(2)
O7 0.024(2) 0.038(2) 0.051(3) 0.024(2) -0.004(2) 0.0040(19)
O8 0.021(2) 0.018(2) 0.037(2) 0.0059(16) 0.0039(18) 0.0024(17)
O9 0.066(4) 0.059(4) 0.141(6) -0.062(4) 0.074(4) -0.037(3)
O10 0.036(2) 0.043(3) 0.084(4) -0.031(3) 0.024(2) -0.007(2)
O11 0.036(3) 0.033(2) 0.039(2) -0.0153(18) -0.0085(19) 0.0052(19)
O12 0.027(2) 0.028(2) 0.023(2) -0.0063(15) -0.0046(16) -0.0051(17)
O13 0.126(7) 0.116(6) 0.083(5) -0.047(5) 0.053(5) -0.054(5)
O14 0.038(3) 0.051(3) 0.074(4) -0.002(3) 0.019(3) -0.002(2)
O15 0.030(3) 0.067(3) 0.058(3) 0.017(3) 0.014(2) 0.011(2)
O16 0.041(3) 0.036(3) 0.049(3) -0.0057(19) 0.002(2) -0.015(2)
O17 0.043(3) 0.028(2) 0.068(3) -0.007(2) -0.011(2) -0.004(2)
O18 0.135(7) 0.039(3) 0.058(3) -0.001(2) -0.039(4) 0.007(3)
O19 0.129(8) 0.129(8) 0.090(6) -0.061(5) -0.051(5) 0.071(6)
O20 0.095(6) 0.103(6) 0.062(4) 0.018(4) -0.020(4) -0.023(5)
O21 0.099(5) 0.064(5) 0.064(4) -0.006(3) 0.026(4) 0.002(4)
O1W 0.036(2) 0.039(2) 0.045(2) -0.0144(17) -0.0148(18) 0.0099(18)
O2W 0.035(2) 0.058(3) 0.058(3) -0.011(2) 0.000(2) 0.014(2)
O3W 0.103(4) 0.099(4) 0.097(4) -0.023(4) -0.010(3) -0.005(4)
O4W 0.063(3) 0.076(4) 0.086(4) -0.004(3) -0.012(3) -0.004(3)
O5W 0.065(3) 0.066(3) 0.057(3) 0.007(2) 0.003(3) -0.009(3)
O6W 0.054(3) 0.073(3) 0.054(3) 0.011(2) -0.008(2) 0.014(3)
O7W 0.096(4) 0.071(4) 0.117(4) 0.005(3) -0.048(3) -0.025(3)
O8W 0.054(3) 0.110(4) 0.104(4) -0.041(3) 0.018(3) -0.004(3)
O9W 0.109(5) 0.090(4) 0.116(5) 0.025(4) 0.023(4) 0.013(4)
O10W 0.126(5) 0.111(5) 0.134(5) -0.029(4) 0.012(4) -0.024(4)
O11A 0.072(4) 0.070(4) 0.079(4) 0.000(3) -0.013(4) 0.002(4)
O11B 0.061(6) 0.060(5) 0.061(5) 0.003(4) 0.002(4) 0.009(4)
O12A 0.078(5) 0.079(5) 0.079(5) -0.006(4) -0.004(4) -0.001(4)
O12B 0.086(5) 0.087(5) 0.087(4) 0.001(4) 0.006(4) 0.003(4)
O13A 0.092(4) 0.095(4) 0.096(5) -0.001(4) 0.000(4) -0.007(3)
O13B 0.089(4) 0.093(4) 0.096(5) -0.001(4) 0.000(4) -0.006(3)
O14A 0.091(4) 0.091(4) 0.095(5) -0.002(4) -0.004(4) -0.005(3)
O14B 0.090(6) 0.067(5) 0.092(6) 0.007(4) -0.004(4) 0.003(4)

loop_
_atom_type_symbol
_atom_type_description
_atom_type_scat_dispersion_real
_atom_type_scat_dispersion_imag
_atom_type_scat_source
C C 0.0033 0.0016 'International Tables Vol C Tables 4.2.6.8 and 6.1.1.4'
H H 0.0000 0.0000 'International Tables Vol C Tables 4.2.6.8 and 6.1.1.4'
N N 0.0061 0.0033 'International Tables Vol C Tables 4.2.6.8 and 6.1.1.4'
O O 0.0106 0.0060 'International Tables Vol C Tables 4.2.6.8 and 6.1.1.4'
Eu Eu -0.1578 3.6682 'International Tables Vol C Tables 4.2.6.8 and 6.1.1.4'

loop_
_geom_angle_atom_site_label_1
_geom_angle_atom_site_label_2
_geom_angle_atom_site_label_3
_geom_angle
_geom_angle_site_symmetry_1
_geom_angle_site_symmetry_3
C2 C1 N1 109.0(5) . .
C2 C1 H1A 109.9 . .
N1 C1 H1A 109.9 . .
C2 C1 H1B 109.9 . .
N1 C1 H1B 109.9 . .
H1A C1 H1B 108.3 . .
C1 C2 N2 110.4(6) . .
C1 C2 H2A 109.6 . .
N2 C2 H2A 109.6 . .
C1 C2 H2B 109.6 . .
N2 C2 H2B 109.6 . .
H2A C2 H2B 108.1 . .
N1 C3 C4 108.3(5) . .
N1 C3 H3A 110.0 . .
C4 C3 H3A 110.0 . .
N1 C3 H3B 110.0 . .
C4 C3 H3B 110.0 . .
H3A C3 H3B 108.4 . .
C3 C4 N3 111.6(5) . .
C3 C4 H4A 109.3 . .
N3 C4 H4A 109.3 . .
C3 C4 H4B 109.3 . .
N3 C4 H4B 109.3 . .
H4A C4 H4B 108.0 . .
N1 C5 C6 108.6(5) . .
N1 C5 H5A 110.0 . .
C6 C5 H5A 110.0 . .
N1 C5 H5B 110.0 . .
C6 C5 H5B 110.0 . .
H5A C5 H5B 108.4 . .
C5 C6 N4 109.5(6) . .
C5 C6 H6A 109.8 . .
N4 C6 H6A 109.8 . .
C5 C6 H6B 109.8 . .
N4 C6 H6B 109.8 . .
H6A C6 H6B 108.2 . .
N5 C7 C8 109.0(4) . .
N5 C7 H7A 109.9 . .
C8 C7 H7A 109.9 . .
N5 C7 H7B 109.9 . .
C8 C7 H7B 109.9 . .
H7A C7 H7B 108.3 . .
N6 C8 C7 111.8(4) . .
N6 C8 H8A 109.3 . .
C7 C8 H8A 109.3 . .
N6 C8 H8B 109.3 . .
C7 C8 H8B 109.3 . .
H8A C8 H8B 107.9 . .
N5 C9 C10 108.6(5) . .
N5 C9 H9A 110.0 . .
C10 C9 H9A 110.0 . .
N5 C9 H9B 110.0 . .
C10 C9 H9B 110.0 . .
H9A C9 H9B 108.3 . .
N7 C10 C9 113.7(6) . .
N7 C10 H10A 108.8 . .
C9 C10 H10A 108.8 . .
N7 C10 H10B 108.8 . .
C9 C10 H10B 108.8 . .
H10A C10 H10B 107.7 . .
N5 C11 C12 109.0(4) . .
N5 C11 H11A 109.9 . .
C12 C11 H11A 109.9 . .
N5 C11 H11B 109.9 . .
C12 C11 H11B 109.9 . .
H11A C11 H11B 108.3 . .
N8 C12 C11 111.9(4) . .
N8 C12 H12A 109.2 . .
C11 C12 H12A 109.2 . .
N8 C12 H12B 109.2 . .
C11 C12 H12B 109.2 . .
H12A C12 H12B 107.9 . .
N2 C13 C14 113.2(6) . .
N2 C13 H13A 108.9 . .
C14 C13 H13A 108.9 . .
N2 C13 H13B 108.9 . .
C14 C13 H13B 108.9 . .
H13A C13 H13B 107.7 . .
C15 C14 C19 119.1(6) . .
C15 C14 C13 121.5(6) . .
C19 C14 C13 119.4(6) . .
C14 C15 C16 121.1(6) . .
C14 C15 H15 119.4 . .
C16 C15 H15 119.4 . .
C17 C16 C15 120.0(6) . .
C17 C16 H16 120.0 . .
C15 C16 H16 120.0 . .
C16 C17 C18 119.3(5) . .
C16 C17 C20 121.1(6) . .
C18 C17 C20 119.5(5) . .
C19 C18 C17 119.7(6) . .
C19 C18 H18 120.2 . .
C17 C18 H18 120.2 . .
C18 C19 C14 120.8(6) . .
C18 C19 H19 119.6 . .
C14 C19 H19 119.6 . .
N6 C20 C17 113.0(5) . .
N6 C20 H20A 109.0 . .
C17 C20 H20A 109.0 . .
N6 C20 H20B 109.0 . .
C17 C20 H20B 109.0 . .
H20A C20 H20B 107.8 . .
N3 C21 C22 113.4(5) . .
N3 C21 H21A 108.9 . .
C22 C21 H21A 108.9 . .
N3 C21 H21B 108.9 . .
C22 C21 H21B 108.9 . .
H21A C21 H21B 107.7 . .
C27 C22 C23 119.1(6) . .
C27 C22 C21 120.5(6) . .
C23 C22 C21 120.3(6) . .
C24 C23 C22 119.9(6) . .
C24 C23 H23 120.0 . .
C22 C23 H23 120.0 . .
C25 C24 C23 121.6(6) . .
C25 C24 H24 119.2 . .
C23 C24 H24 119.2 . .
C24 C25 C26 117.9(6) . .
C24 C25 C28 121.2(6) . .
C26 C25 C28 120.9(7) . .
C27 C26 C25 121.1(6) . .
C27 C26 H26 119.4 . .
C25 C26 H26 119.4 . .
C26 C27 C22 120.3(6) . .
C26 C27 H27 119.8 . .
C22 C27 H27 119.8 . .
C25 C28 N7 113.8(6) . .
C25 C28 H28A 108.8 . .
N7 C28 H28A 108.8 . .
C25 C28 H28B 108.8 . .
N7 C28 H28B 108.8 . .
H28A C28 H28B 107.7 . .
N4 C29 C30 114.3(5) . .
N4 C29 H29A 108.7 . .
C30 C29 H29A 108.7 . .
N4 C29 H29B 108.7 . .
C30 C29 H29B 108.7 . .
H29A C29 H29B 107.6 . .
C31 C30 C35 119.1(6) . .
C31 C30 C29 121.0(6) . .
C35 C30 C29 119.9(6) . .
C32 C31 C30 119.9(6) . .
C32 C31 H31 120.0 . .
C30 C31 H31 120.0 . .
C31 C32 C33 121.2(7) . .
C31 C32 H32 119.4 . .
C33 C32 H32 119.4 . .
C32 C33 C34 119.1(6) . .
C32 C33 C36 121.7(6) . .
C34 C33 C36 119.2(6) . .
C35 C34 C33 119.0(6) . .
C35 C34 H34 120.5 . .
C33 C34 H34 120.5 . .
C34 C35 C30 121.6(6) . .
C34 C35 H35 119.2 . .
C30 C35 H35 119.2 . .
C33 C36 N8 113.7(5) . .
C33 C36 H36A 108.8 . .
N8 C36 H36A 108.8 . .
C33 C36 H36B 108.8 . .
N8 C36 H36B 108.8 . .
H36A C36 H36B 107.7 . .
N2 C37 C38 111.6(6) . .
N2 C37 H37A 109.3 . .
C38 C37 H37A 109.3 . .
N2 C37 H37B 109.3 . .
C38 C37 H37B 109.3 . .
H37A C37 H37B 108.0 . .
O2 C38 O1 125.6(6) . .
O2 C38 C37 120.8(6) . .
O1 C38 C37 113.6(6) . .
C40 C39 N3 111.8(5) . .
C40 C39 H39A 109.2 . .
N3 C39 H39A 109.2 . .
C40 C39 H39B 109.2 . .
N3 C39 H39B 109.2 . .
H39A C39 H39B 107.9 . .
O3 C40 O4 125.1(7) . .
O3 C40 C39 120.8(6) . .
O4 C40 C39 114.1(6) . .
N4 C41 C42 112.5(6) . .
N4 C41 H41A 109.1 . .
C42 C41 H41A 109.1 . .
N4 C41 H41B 109.1 . .
C42 C41 H41B 109.1 . .
H41A C41 H41B 107.8 . .
O5 C42 O6 126.2(8) . .
O5 C42 C41 120.1(7) . .
O6 C42 C41 113.6(7) . .
N6 C43 C44 112.9(4) . .
N6 C43 H43A 109.0 . .
C44 C43 H43A 109.0 . .
N6 C43 H43B 109.0 . .
C44 C43 H43B 109.0 . .
H43A C43 H43B 107.8 . .
O7 C44 O8 126.0(5) . .
O7 C44 C43 121.1(5) . .
O8 C44 C43 112.8(5) . .
N7 C45 C46 109.6(8) . .
N7 C45 H45A 109.7 . .
C46 C45 H45A 109.7 . .
N7 C45 H45B 109.7 . .
C46 C45 H45B 109.7 . .
H45A C45 H45B 108.2 . .
O9 C46 O10 124.2(7) . .
O9 C46 C45 122.7(7) . .
O10 C46 C45 113.0(7) . .
N8 C47 C48 113.4(4) . .
N8 C47 H47A 108.9 . .
C48 C47 H47A 108.9 . .
N8 C47 H47B 108.9 . .
C48 C47 H47B 108.9 . .
H47A C47 H47B 107.7 . .
O11 C48 O12 125.5(6) . .
O11 C48 C47 120.4(5) . .
O12 C48 C47 114.1(5) . .
O4 Eu1 O1 134.1(2) 2_655 .
O4 Eu1 O12 86.99(18) 2_655 1_554
O1 Eu1 O12 87.92(17) . 1_554
O4 Eu1 O8 92.78(19) 2_655 2_656
O1 Eu1 O8 90.59(17) . 2_656
O12 Eu1 O8 177.68(17) 1_554 2_656
O4 Eu1 O6 149.1(2) 2_655 1_655
O1 Eu1 O6 76.4(2) . 1_655
O12 Eu1 O6 89.8(2) 1_554 1_655
O8 Eu1 O6 91.61(15) 2_656 1_655
O4 Eu1 O10 74.9(2) 2_655 1_654
O1 Eu1 O10 151.0(2) . 1_654
O12 Eu1 O10 94.54(16) 1_554 1_654
O8 Eu1 O10 87.62(16) 2_656 1_654
O6 Eu1 O10 74.7(2) 1_655 1_654
O4 Eu1 O1W 67.9(2) 2_655 .
O1 Eu1 O1W 66.52(18) . .
O12 Eu1 O1W 89.86(15) 1_554 .
O8 Eu1 O1W 87.91(15) 2_656 .
O6 Eu1 O1W 142.9(2) 1_655 .
O10 Eu1 O1W 142.22(19) 1_654 .
C5 N1 C3 113.5(5) . .
C5 N1 C1 113.4(5) . .
C3 N1 C1 112.6(5) . .
C13 N2 C37 108.3(6) . .
C13 N2 C2 112.1(6) . .
C37 N2 C2 112.1(6) . .
C13 N2 H2C 108.1 . .
C37 N2 H2C 108.1 . .
C2 N2 H2C 108.1 . .
C21 N3 C39 110.2(5) . .
C21 N3 C4 111.7(5) . .
C39 N3 C4 111.0(5) . .
C21 N3 H3C 107.9 . .
C39 N3 H3C 107.9 . .
C4 N3 H3C 107.9 . .
C41 N4 C29 108.0(5) . .
C41 N4 C6 111.8(7) . .
C29 N4 C6 112.1(5) . .
C41 N4 H4C 108.3 . .
C29 N4 H4C 108.3 . .
C6 N4 H4C 108.3 . .
C11 N5 C9 114.2(4) . .
C11 N5 C7 114.9(4) . .
C9 N5 C7 113.6(4) . .
C8 N6 C43 111.7(4) . .
C8 N6 C20 113.4(5) . .
C43 N6 C20 106.1(4) . .
C8 N6 H6C 108.5 . .
C43 N6 H6C 108.5 . .
C20 N6 H6C 108.5 . .
C45 N7 C10 111.5(8) . .
C45 N7 C28 109.2(6) . .
C10 N7 C28 113.3(5) . .
C45 N7 H7C 107.5 . .
C10 N7 H7C 107.5 . .
C28 N7 H7C 107.5 . .
C47 N8 C12 111.0(4) . .
C47 N8 C36 106.6(4) . .
C12 N8 C36 113.6(5) . .
C47 N8 H8C 108.5 . .
C12 N8 H8C 108.5 . .
C36 N8 H8C 108.5 . .
O15 N9 O13 118.9(8) . .
O15 N9 O14 119.9(7) . .
O13 N9 O14 121.2(8) . .
O18 N10 O16 119.5(6) . .
O18 N10 O17 121.9(6) . .
O16 N10 O17 118.5(5) . .
O20 N11 O19 120.6(12) . .
O20 N11 O21 119.3(9) . .
O19 N11 O21 120.1(11) . .
C38 O1 Eu1 157.7(5) . .
C40 O4 Eu1 159.1(5) . 2_645
C42 O6 Eu1 142.4(5) . 1_455
C44 O8 Eu1 141.8(4) . 2_646
C46 O10 Eu1 137.1(5) . 1_456
C48 O12 Eu1 140.4(4) . 1_556
O13B O13A O14A 2(3) . .
O13A O13B O14A 176(5) . .
O13B O14A O13A 2(2) . .

loop_
_geom_bond_atom_site_label_1
_geom_bond_atom_site_label_2
_geom_bond_distance
_geom_bond_site_symmetry_2
C1 C2 1.478(9) .
C1 N1 1.499(8) .
C1 H1A 0.9900 .
C1 H1B 0.9900 .
C2 N2 1.535(9) .
C2 H2A 0.9900 .
C2 H2B 0.9900 .
C3 N1 1.479(8) .
C3 C4 1.513(8) .
C3 H3A 0.9900 .
C3 H3B 0.9900 .
C4 N3 1.518(8) .
C4 H4A 0.9900 .
C4 H4B 0.9900 .
C5 N1 1.438(7) .
C5 C6 1.513(8) .
C5 H5A 0.9900 .
C5 H5B 0.9900 .
C6 N4 1.543(10) .
C6 H6A 0.9900 .
C6 H6B 0.9900 .
C7 N5 1.463(7) .
C7 C8 1.525(7) .
C7 H7A 0.9900 .
C7 H7B 0.9900 .
C8 N6 1.500(7) .
C8 H8A 0.9900 .
C8 H8B 0.9900 .
C9 N5 1.457(7) .
C9 C10 1.508(8) .
C9 H9A 0.9900 .
C9 H9B 0.9900 .
C10 N7 1.506(9) .
C10 H10A 0.9900 .
C10 H10B 0.9900 .
C11 N5 1.449(7) .
C11 C12 1.524(7) .
C11 H11A 0.9900 .
C11 H11B 0.9900 .
C12 N8 1.505(7) .
C12 H12A 0.9900 .
C12 H12B 0.9900 .
C13 N2 1.498(9) .
C13 C14 1.503(8) .
C13 H13A 0.9900 .
C13 H13B 0.9900 .
C14 C15 1.372(9) .
C14 C19 1.400(9) .
C15 C16 1.390(8) .
C15 H15 0.9500 .
C16 C17 1.376(8) .
C16 H16 0.9500 .
C17 C18 1.419(9) .
C17 C20 1.511(8) .
C18 C19 1.368(9) .
C18 H18 0.9500 .
C19 H19 0.9500 .
C20 N6 1.510(8) .
C20 H20A 0.9900 .
C20 H20B 0.9900 .
C21 N3 1.491(8) .
C21 C22 1.512(9) .
C21 H21A 0.9900 .
C21 H21B 0.9900 .
C22 C27 1.384(8) .
C22 C23 1.389(9) .
C23 C24 1.388(11) .
C23 H23 0.9500 .
C24 C25 1.375(10) .
C24 H24 0.9500 .
C25 C26 1.397(8) .
C25 C28 1.488(9) .
C26 C27 1.381(9) .
C26 H26 0.9500 .
C27 H27 0.9500 .
C28 N7 1.517(8) .
C28 H28A 0.9900 .
C28 H28B 0.9900 .
C29 N4 1.508(8) .
C29 C30 1.516(9) .
C29 H29A 0.9900 .
C29 H29B 0.9900 .
C30 C31 1.390(10) .
C30 C35 1.390(9) .
C31 C32 1.382(10) .
C31 H31 0.9500 .
C32 C33 1.384(9) .
C32 H32 0.9500 .
C33 C34 1.411(9) .
C33 C36 1.510(9) .
C34 C35 1.380(9) .
C34 H34 0.9500 .
C35 H35 0.9500 .
C36 N8 1.515(8) .
C36 H36A 0.9900 .
C36 H36B 0.9900 .
C37 N2 1.510(8) .
C37 C38 1.511(10) .
C37 H37A 0.9900 .
C37 H37B 0.9900 .
C38 O2 1.218(8) .
C38 O1 1.287(8) .
C39 C40 1.480(10) .
C39 N3 1.505(8) .
C39 H39A 0.9900 .
C39 H39B 0.9900 .
C40 O3 1.230(9) .
C40 O4 1.277(8) .
C41 N4 1.500(9) .
C41 C42 1.522(11) .
C41 H41A 0.9900 .
C41 H41B 0.9900 .
C42 O5 1.238(10) .
C42 O6 1.268(9) .
C43 N6 1.506(6) .
C43 C44 1.512(7) .
C43 H43A 0.9900 .
C43 H43B 0.9900 .
C44 O7 1.219(6) .
C44 O8 1.265(7) .
C45 N7 1.482(10) .
C45 C46 1.528(11) .
C45 H45A 0.9900 .
C45 H45B 0.9900 .
C46 O9 1.205(10) .
C46 O10 1.294(9) .
C47 N8 1.494(7) .
C47 C48 1.524(8) .
C47 H47A 0.9900 .
C47 H47B 0.9900 .
C48 O11 1.236(7) .
C48 O12 1.279(7) .
Eu1 O4 2.302(4) 2_655
Eu1 O1 2.320(5) .
Eu1 O12 2.321(4) 1_554
Eu1 O8 2.328(4) 2_656
Eu1 O6 2.334(5) 1_655
Eu1 O10 2.343(4) 1_654
Eu1 O1W 2.457(4) .
N2 H2C 0.9300 .
N3 H3C 0.9300 .
N4 H4C 0.9300 .
N6 H6C 0.9300 .
N7 H7C 0.9300 .
N8 H8C 0.9300 .
N9 O15 1.181(9) .
N9 O13 1.208(10) .
N9 O14 1.291(8) .
N10 O18 1.212(7) .
N10 O16 1.230(7) .
N10 O17 1.275(7) .
N11 O20 1.209(11) .
N11 O19 1.221(11) .
N11 O21 1.245(12) .
O4 Eu1 2.302(4) 2_645
O6 Eu1 2.334(5) 1_455
O8 Eu1 2.328(4) 2_646
O10 Eu1 2.343(4) 1_456
O12 Eu1 2.321(4) 1_556
O11A O11B 1.17(2) .
O12A O12B 1.158(19) .
O13A O13B 0.71(2) .
O13A O14A 1.58(2) .
O13B O14A 0.87(2) .

loop_
_geom_torsion_atom_site_label_1
_geom_torsion_atom_site_label_2
_geom_torsion_atom_site_label_3
_geom_torsion_atom_site_label_4
_geom_torsion
_geom_torsion_site_symmetry_1
_geom_torsion_site_symmetry_4
N1 C1 C2 N2 -177.4(5) . .
N1 C3 C4 N3 -174.4(5) . .
N1 C5 C6 N4 177.1(5) . .
N5 C7 C8 N6 179.1(4) . .
N5 C9 C10 N7 177.8(5) . .
N5 C11 C12 N8 -179.5(4) . .
N2 C13 C14 C15 101.1(8) . .
N2 C13 C14 C19 -81.1(8) . .
C19 C14 C15 C16 1.3(9) . .
C13 C14 C15 C16 179.1(6) . .
C14 C15 C16 C17 -1.0(9) . .
C15 C16 C17 C18 0.0(8) . .
C15 C16 C17 C20 -178.1(5) . .
C16 C17 C18 C19 0.6(9) . .
C20 C17 C18 C19 178.7(6) . .
C17 C18 C19 C14 -0.2(10) . .
C15 C14 C19 C18 -0.7(9) . .
C13 C14 C19 C18 -178.5(6) . .
C16 C17 C20 N6 -81.9(7) . .
C18 C17 C20 N6 100.0(7) . .
N3 C21 C22 C27 -81.1(7) . .
N3 C21 C22 C23 101.0(7) . .
C27 C22 C23 C24 0.8(9) . .
C21 C22 C23 C24 178.7(6) . .
C22 C23 C24 C25 -1.4(10) . .
C23 C24 C25 C26 0.9(10) . .
C23 C24 C25 C28 -179.3(6) . .
C24 C25 C26 C27 0.1(9) . .
C28 C25 C26 C27 -179.6(6) . .
C25 C26 C27 C22 -0.7(9) . .
C23 C22 C27 C26 0.2(9) . .
C21 C22 C27 C26 -177.7(6) . .
C24 C25 C28 N7 -73.6(9) . .
C26 C25 C28 N7 106.1(8) . .
N4 C29 C30 C31 -78.1(9) . .
N4 C29 C30 C35 101.6(8) . .
C35 C30 C31 C32 0.4(9) . .
C29 C30 C31 C32 -179.9(6) . .
C30 C31 C32 C33 0.3(9) . .
C31 C32 C33 C34 -1.1(9) . .
C31 C32 C33 C36 178.4(6) . .
C32 C33 C34 C35 1.2(9) . .
C36 C33 C34 C35 -178.4(6) . .
C33 C34 C35 C30 -0.5(9) . .
C31 C30 C35 C34 -0.2(9) . .
C29 C30 C35 C34 180.0(6) . .
C32 C33 C36 N8 94.8(7) . .
C34 C33 C36 N8 -85.7(7) . .
N2 C37 C38 O2 -5.3(10) . .
N2 C37 C38 O1 174.0(6) . .
N3 C39 C40 O3 -2.8(11) . .
N3 C39 C40 O4 179.2(6) . .
N4 C41 C42 O5 -3.6(14) . .
N4 C41 C42 O6 -179.5(8) . .
N6 C43 C44 O7 -2.3(8) . .
N6 C43 C44 O8 175.4(5) . .
N7 C45 C46 O9 -10.5(17) . .
N7 C45 C46 O10 172.7(9) . .
N8 C47 C48 O11 1.6(8) . .
N8 C47 C48 O12 -179.2(5) . .
C6 C5 N1 C3 -142.4(5) . .
C6 C5 N1 C1 87.5(6) . .
C4 C3 N1 C5 88.6(6) . .
C4 C3 N1 C1 -140.9(5) . .
C2 C1 N1 C5 -137.6(6) . .
C2 C1 N1 C3 91.8(6) . .
C14 C13 N2 C37 173.3(6) . .
C14 C13 N2 C2 -62.5(8) . .
C38 C37 N2 C13 -161.4(6) . .
C38 C37 N2 C2 74.4(7) . .
C1 C2 N2 C13 105.8(7) . .
C1 C2 N2 C37 -132.1(6) . .
C22 C21 N3 C39 166.5(5) . .
C22 C21 N3 C4 -69.6(6) . .
C40 C39 N3 C21 -160.6(6) . .
C40 C39 N3 C4 75.1(7) . .
C3 C4 N3 C21 106.5(6) . .
C3 C4 N3 C39 -130.1(5) . .
C42 C41 N4 C29 -162.8(8) . .
C42 C41 N4 C6 73.4(10) . .
C30 C29 N4 C41 177.2(7) . .
C30 C29 N4 C6 -59.2(9) . .
C5 C6 N4 C41 -132.4(6) . .
C5 C6 N4 C29 106.1(7) . .
C12 C11 N5 C9 86.2(5) . .
C12 C11 N5 C7 -140.0(5) . .
C10 C9 N5 C11 -140.1(5) . .
C10 C9 N5 C7 85.5(6) . .
C8 C7 N5 C11 88.6(5) . .
C8 C7 N5 C9 -137.3(5) . .
C7 C8 N6 C43 -134.5(5) . .
C7 C8 N6 C20 105.7(5) . .
C44 C43 N6 C8 73.4(6) . .
C44 C43 N6 C20 -162.6(5) . .
C17 C20 N6 C8 -58.3(7) . .
C17 C20 N6 C43 178.7(5) . .
C46 C45 N7 C10 77.7(11) . .
C46 C45 N7 C28 -156.4(9) . .
C9 C10 N7 C45 -132.6(7) . .
C9 C10 N7 C28 103.7(7) . .
C25 C28 N7 C45 -179.8(8) . .
C25 C28 N7 C10 -54.9(10) . .
C48 C47 N8 C12 69.8(6) . .
C48 C47 N8 C36 -166.1(5) . .
C11 C12 N8 C47 -135.6(5) . .
C11 C12 N8 C36 104.3(5) . .
C33 C36 N8 C47 178.4(5) . .
C33 C36 N8 C12 -58.9(7) . .
O2 C38 O1 Eu1 -168.1(9) . .
C37 C38 O1 Eu1 12.7(16) . .
O4 Eu1 O1 C38 130.4(13) 2_655 .
O12 Eu1 O1 C38 46.6(13) 1_554 .
O8 Eu1 O1 C38 -135.1(13) 2_656 .
O6 Eu1 O1 C38 -43.6(13) 1_655 .
O10 Eu1 O1 C38 -49.0(15) 1_654 .
O1W Eu1 O1 C38 137.4(13) . .
O3 C40 O4 Eu1 -152.1(13) . 2_645
C39 C40 O4 Eu1 26(2) . 2_645
O5 C42 O6 Eu1 155.2(8) . 1_455
C41 C42 O6 Eu1 -29.1(16) . 1_455
O7 C44 O8 Eu1 160.2(5) . 2_646
C43 C44 O8 Eu1 -17.5(9) . 2_646
O9 C46 O10 Eu1 147.3(8) . 1_456
C45 C46 O10 Eu1 -35.9(15) . 1_456
O11 C48 O12 Eu1 156.9(5) . 1_556
C47 C48 O12 Eu1 -22.3(9) . 1_556
